data_4330095
loop_
_publ_author_name
'William W. Brennessel'
'John E. Ellis'

_publ_contact_author_address
;
Department of Chemistry
University of Minnesota
207 Pleasant Street SE
Minneapolis, MN 55455
;
_publ_contact_author_email ellis@umn.edu
_publ_contact_author_name 'John E. Ellis'
_publ_contact_author_phone 1-612-625-6391
_publ_section_title
;
 Naphthalene and Anthracene Cobaltates(1-): Useful Storable Sources of an
 Atomic Cobalt Anion
;
_journal_name_full 'Inorganic Chemistry'
_journal_page_first 9076
_journal_page_last 9094
_journal_paper_doi 10.1021/ic301240u
_journal_volume 51
_journal_year 2012
_chemical_formula_moiety 'C28 H20 Co, C16 H36 K O8, 0.5(C14 H10)'
_chemical_formula_sum 'C51 H61 Co K O8'
_chemical_formula_weight 900.03
_chemical_name_common 01168
_chemical_name_systematic
; 
 ? 
;
_space_group_IT_number 14
_symmetry_cell_setting monoclinic
_symmetry_space_group_name_Hall '-P 2ybc'
_symmetry_space_group_name_H-M 'P 1 21/c 1'
_atom_sites_solution_hydrogens geom
_atom_sites_solution_primary direct
_atom_sites_solution_secondary difmap
_audit_creation_method SHELXL-97
_cell_angle_alpha 90.00
_cell_angle_beta 105.816(2)
_cell_angle_gamma 90.00
_cell_formula_units_Z 4
_cell_length_a 12.5111(12)
_cell_length_b 28.183(3)
_cell_length_c 14.0234(13)
_cell_measurement_reflns_used 6246
_cell_measurement_temperature 173(2)
_cell_measurement_theta_max 27.54
_cell_measurement_theta_min 2.34
_cell_volume 4757.5(8)
_computing_cell_refinement 'SAINT (Bruker, 2003)'
_computing_data_collection 'SMART (Bruker, 2003)'
_computing_data_reduction 'SAINT (Bruker, 2003)'
_computing_molecular_graphics 'SHELXTL (Bruker, 2008)'
_computing_publication_material 'SHELXTL (Bruker, 2008)'
_computing_structure_refinement 'SHELXL-97 (Sheldrick, 2008)'
_computing_structure_solution 'SHELXS-97 (Sheldrick, 2008)'
_diffrn_ambient_temperature 173(2)
_diffrn_measured_fraction_theta_full 0.998
_diffrn_measured_fraction_theta_max 0.998
_diffrn_measurement_device_type 'Siemens SMART Platform CCD'
_diffrn_measurement_method 'area detector, \w scans per \f'
_diffrn_radiation_monochromator graphite
_diffrn_radiation_source 'normal-focus sealed tube'
_diffrn_radiation_type MoK\a
_diffrn_radiation_wavelength 0.71073
_diffrn_reflns_av_R_equivalents 0.0443
_diffrn_reflns_av_sigmaI/netI 0.0376
_diffrn_reflns_limit_h_max 14
_diffrn_reflns_limit_h_min -14
_diffrn_reflns_limit_k_max 33
_diffrn_reflns_limit_k_min -33
_diffrn_reflns_limit_l_max 16
_diffrn_reflns_limit_l_min -16
_diffrn_reflns_number 35034
_diffrn_reflns_theta_full 25.08
_diffrn_reflns_theta_max 25.08
_diffrn_reflns_theta_min 1.45
_exptl_absorpt_coefficient_mu 0.500
_exptl_absorpt_correction_T_max 0.8937
_exptl_absorpt_correction_T_min 0.8605
_exptl_absorpt_correction_type multi-scan
_exptl_absorpt_process_details 'SADABS (Sheldrick, 2008)'
_exptl_crystal_colour black
_exptl_crystal_density_diffrn 1.257
_exptl_crystal_description block
_exptl_crystal_F_000 1908
_exptl_crystal_size_max 0.31
_exptl_crystal_size_mid 0.28
_exptl_crystal_size_min 0.23
_refine_diff_density_max 0.207
_refine_diff_density_min -0.218
_refine_diff_density_rms 0.037
_refine_ls_extinction_method none
_refine_ls_goodness_of_fit_ref 1.014
_refine_ls_hydrogen_treatment mixed
_refine_ls_matrix_type full
_refine_ls_number_parameters 586
_refine_ls_number_reflns 8427
_refine_ls_number_restraints 0
_refine_ls_restrained_S_all 1.014
_refine_ls_R_factor_all 0.0531
_refine_ls_R_factor_gt 0.0320
_refine_ls_shift/su_max 0.001
_refine_ls_shift/su_mean 0.000
_refine_ls_structure_factor_coef Fsqd
_refine_ls_weighting_details 'calc w=1/[\s^2^(Fo^2^)+(0.0419P)^2^+0.0114P] where P=(Fo^2^+2Fc^2^)/3'
_refine_ls_weighting_scheme calc
_refine_ls_wR_factor_gt 0.0725
_refine_ls_wR_factor_ref 0.0780
_reflns_number_gt 6341
_reflns_number_total 8427
_reflns_threshold_expression >2sigma(I)
_cod_data_source_file ic301240u_si_001_02.cif
_cod_data_source_block 1a
_cod_database_code 4330095

loop_
_symmetry_equiv_pos_as_xyz
'x, y, z'
'-x, y+1/2, -z+1/2'
'-x, -y, -z'
'x, -y-1/2, z-1/2'

loop_
_atom_site_label
_atom_site_type_symbol
_atom_site_fract_x
_atom_site_fract_y
_atom_site_fract_z
_atom_site_U_iso_or_equiv
_atom_site_adp_type
_atom_site_occupancy
_atom_site_symmetry_multiplicity
_atom_site_calc_flag
_atom_site_refinement_flags
Co1 Co 0.141521(19) 0.076835(8) 0.005812(18) 0.02836(8) Uani 1 1 d .
C1 C -0.01515(15) 0.10757(7) -0.05607(14) 0.0315(4) Uani 1 1 d .
H1 H -0.0590(15) 0.1205(6) -0.0177(13) 0.032(5) Uiso 1 1 d .
C2 C -0.01390(15) 0.05764(7) -0.06724(14) 0.0328(4) Uani 1 1 d .
H2 H -0.0586(15) 0.0369(6) -0.0426(13) 0.039(5) Uiso 1 1 d .
C3 C 0.06505(15) 0.03979(7) -0.11343(14) 0.0334(4) Uani 1 1 d .
H3 H 0.0756(14) 0.0049(7) -0.1185(12) 0.035(5) Uiso 1 1 d .
C4 C 0.13107(16) 0.07332(7) -0.14817(14) 0.0325(4) Uani 1 1 d .
H4 H 0.1892(14) 0.0609(6) -0.1716(12) 0.032(5) Uiso 1 1 d .
C5 C 0.08988(17) 0.22088(8) -0.35471(16) 0.0482(6) Uani 1 1 d .
H5 H 0.1297 0.2070 -0.3964 0.058 Uiso 1 1 calc R
C6 C 0.05232(18) 0.26689(9) -0.37183(18) 0.0578(7) Uani 1 1 d .
H6 H 0.0656 0.2842 -0.4256 0.069 Uiso 1 1 calc R
C7 C -0.00499(18) 0.28827(8) -0.31093(19) 0.0576(7) Uani 1 1 d .
H7 H -0.0280 0.3204 -0.3214 0.069 Uiso 1 1 calc R
C8 C -0.02813(16) 0.26255(7) -0.23553(17) 0.0466(5) Uani 1 1 d .
H8 H -0.0681 0.2773 -0.1949 0.056 Uiso 1 1 calc R
C9 C -0.02383(15) 0.18572(6) -0.14475(14) 0.0339(4) Uani 1 1 d .
H9 H -0.0692 0.1987 -0.1070 0.041 Uiso 1 1 calc R
C10 C 0.11100(15) 0.14684(7) -0.25390(14) 0.0366(5) Uani 1 1 d .
H10 H 0.1571 0.1336 -0.2908 0.044 Uiso 1 1 calc R
C11 C 0.01110(14) 0.13957(6) -0.12843(13) 0.0296(4) Uani 1 1 d .
C12 C 0.08607(14) 0.12008(6) -0.18141(13) 0.0302(4) Uani 1 1 d .
C13 C 0.07020(15) 0.19404(7) -0.27613(14) 0.0375(5) Uani 1 1 d .
C14 C 0.00604(15) 0.21479(7) -0.21687(14) 0.0368(5) Uani 1 1 d .
C15 C 0.24690(16) 0.12941(7) 0.08821(15) 0.0338(4) Uani 1 1 d .
H15 H 0.2333(14) 0.1615(6) 0.0762(13) 0.032(5) Uiso 1 1 d .
C16 C 0.18303(16) 0.10315(7) 0.14101(14) 0.0349(5) Uani 1 1 d .
H16 H 0.1291(16) 0.1193(6) 0.1674(13) 0.038(5) Uiso 1 1 d .
C17 C 0.19735(15) 0.05333(7) 0.14568(14) 0.0334(4) Uani 1 1 d .
H17 H 0.1537(15) 0.0334(6) 0.1767(13) 0.039(5) Uiso 1 1 d .
C18 C 0.27382(15) 0.03456(7) 0.09627(14) 0.0308(4) Uani 1 1 d .
H18 H 0.2783(15) 0.0009(7) 0.0886(13) 0.038(5) Uiso 1 1 d .
C19 C 0.66514(14) 0.05393(7) 0.07265(13) 0.0317(4) Uani 1 1 d .
H19 H 0.6779 0.0207 0.0791 0.038 Uiso 1 1 calc R
C20 C 0.74864(15) 0.08333(7) 0.06152(14) 0.0370(5) Uani 1 1 d .
H20 H 0.8186 0.0703 0.0610 0.044 Uiso 1 1 calc R
C21 C 0.73105(16) 0.13233(7) 0.05087(15) 0.0400(5) Uani 1 1 d .
H21 H 0.7887 0.1524 0.0420 0.048 Uiso 1 1 calc R
C22 C 0.63069(16) 0.15169(7) 0.05314(15) 0.0369(5) Uani 1 1 d .
H22 H 0.6198 0.1850 0.0460 0.044 Uiso 1 1 calc R
C23 C 0.44011(15) 0.14140(6) 0.07236(13) 0.0320(4) Uani 1 1 d .
H23 H 0.4294 0.1748 0.0679 0.038 Uiso 1 1 calc R
C24 C 0.47158(14) 0.04304(6) 0.08620(12) 0.0282(4) Uani 1 1 d .
H24 H 0.4816 0.0096 0.0908 0.034 Uiso 1 1 calc R
C25 C 0.35547(14) 0.11304(6) 0.08472(13) 0.0293(4) Uani 1 1 d .
C26 C 0.37155(14) 0.06211(6) 0.09083(13) 0.0275(4) Uani 1 1 d .
C27 C 0.56023(14) 0.07230(6) 0.07475(13) 0.0277(4) Uani 1 1 d .
C28 C 0.54324(14) 0.12237(6) 0.06606(13) 0.0296(4) Uani 1 1 d .
K1 K 0.51511(3) 0.137647(14) 0.54793(3) 0.03446(11) Uani 1 1 d .
C29 C 0.3011(2) 0.18231(9) 0.32985(16) 0.0619(7) Uani 1 1 d .
H29A H 0.3516 0.1636 0.3024 0.093 Uiso 1 1 calc R
H29B H 0.2767 0.2104 0.2885 0.093 Uiso 1 1 calc R
H29C H 0.2363 0.1630 0.3311 0.093 Uiso 1 1 calc R
O1 O 0.35744(12) 0.19682(5) 0.42840(10) 0.0477(4) Uani 1 1 d .
C30 C 0.28800(18) 0.22352(8) 0.47306(16) 0.0472(5) Uani 1 1 d .
H30A H 0.2166 0.2067 0.4651 0.057 Uiso 1 1 calc R
H30B H 0.2720 0.2548 0.4403 0.057 Uiso 1 1 calc R
C31 C 0.34459(17) 0.23013(7) 0.58069(15) 0.0423(5) Uani 1 1 d .
H31A H 0.4188 0.2444 0.5889 0.051 Uiso 1 1 calc R
H31B H 0.3004 0.2518 0.6106 0.051 Uiso 1 1 calc R
O2 O 0.35572(11) 0.18491(4) 0.62929(9) 0.0374(3) Uani 1 1 d .
C32 C 0.38579(17) 0.18876(7) 0.73504(14) 0.0402(5) Uani 1 1 d .
H32A H 0.3200 0.1978 0.7574 0.048 Uiso 1 1 calc R
H32B H 0.4432 0.2136 0.7571 0.048 Uiso 1 1 calc R
C33 C 0.42978(16) 0.14192(7) 0.77893(15) 0.0417(5) Uani 1 1 d .
H33A H 0.4431 0.1426 0.8518 0.050 Uiso 1 1 calc R
H33B H 0.3756 0.1164 0.7517 0.050 Uiso 1 1 calc R
O3 O 0.53144(11) 0.13345(4) 0.75405(10) 0.0392(3) Uani 1 1 d .
C34 C 0.58376(17) 0.08973(7) 0.79294(15) 0.0425(5) Uani 1 1 d .
H34A H 0.5394 0.0626 0.7587 0.051 Uiso 1 1 calc R
H34B H 0.5894 0.0874 0.8646 0.051 Uiso 1 1 calc R
C35 C 0.69756(17) 0.08879(7) 0.77691(15) 0.0427(5) Uani 1 1 d .
H35A H 0.7399 0.1172 0.8073 0.051 Uiso 1 1 calc R
H35B H 0.7383 0.0603 0.8086 0.051 Uiso 1 1 calc R
O4 O 0.68706(11) 0.08811(5) 0.67306(10) 0.0425(3) Uani 1 1 d .
C36 C 0.79318(18) 0.08635(8) 0.65367(17) 0.0541(6) Uani 1 1 d .
H36A H 0.7835 0.0876 0.5820 0.081 Uiso 1 1 calc R
H36B H 0.8309 0.0568 0.6803 0.081 Uiso 1 1 calc R
H36C H 0.8380 0.1135 0.6854 0.081 Uiso 1 1 calc R
C37 C 0.68598(18) 0.22998(8) 0.69937(16) 0.0513(6) Uani 1 1 d .
H37A H 0.6239 0.2252 0.7284 0.077 Uiso 1 1 calc R
H37B H 0.7095 0.2633 0.7071 0.077 Uiso 1 1 calc R
H37C H 0.7482 0.2096 0.7332 0.077 Uiso 1 1 calc R
O5 O 0.65172(11) 0.21820(5) 0.59681(10) 0.0428(3) Uani 1 1 d .
C38 C 0.74104(17) 0.22204(7) 0.55230(16) 0.0438(5) Uani 1 1 d .
H38A H 0.8019 0.2002 0.5854 0.053 Uiso 1 1 calc R
H38B H 0.7705 0.2548 0.5593 0.053 Uiso 1 1 calc R
C39 C 0.6986(2) 0.20946(8) 0.44495(16) 0.0517(6) Uani 1 1 d .
H39A H 0.6333 0.2293 0.4132 0.062 Uiso 1 1 calc R
H39B H 0.7569 0.2153 0.4107 0.062 Uiso 1 1 calc R
O6 O 0.66815(12) 0.16056(5) 0.43742(10) 0.0465(4) Uani 1 1 d .
C40 C 0.6340(2) 0.14414(9) 0.33708(16) 0.0586(6) Uani 1 1 d .
H40A H 0.6952 0.1480 0.3054 0.070 Uiso 1 1 calc R
H40B H 0.5692 0.1626 0.2987 0.070 Uiso 1 1 calc R
C41 C 0.6035(2) 0.09254(8) 0.33897(17) 0.0591(6) Uani 1 1 d .
H41A H 0.5885 0.0789 0.2716 0.071 Uiso 1 1 calc R
H41B H 0.6655 0.0747 0.3835 0.071 Uiso 1 1 calc R
O7 O 0.50655(13) 0.08909(5) 0.37376(10) 0.0495(4) Uani 1 1 d .
C42 C 0.4663(2) 0.04169(8) 0.37193(17) 0.0605(7) Uani 1 1 d .
H42A H 0.5208 0.0220 0.4201 0.073 Uiso 1 1 calc R
H42B H 0.4560 0.0279 0.3051 0.073 Uiso 1 1 calc R
C43 C 0.3583(2) 0.04197(8) 0.39769(17) 0.0603(7) Uani 1 1 d .
H43A H 0.3049 0.0629 0.3513 0.072 Uiso 1 1 calc R
H43B H 0.3270 0.0095 0.3916 0.072 Uiso 1 1 calc R
O8 O 0.37491(12) 0.05851(5) 0.49597(11) 0.0529(4) Uani 1 1 d .
C44 C 0.2733(2) 0.05883(11) 0.5236(2) 0.0888(10) Uani 1 1 d .
H44A H 0.2877 0.0692 0.5926 0.133 Uiso 1 1 calc R
H44B H 0.2417 0.0268 0.5167 0.133 Uiso 1 1 calc R
H44C H 0.2208 0.0807 0.4805 0.133 Uiso 1 1 calc R
C45 C 0.9767(2) 0.10007(10) 0.5036(2) 0.0668(7) Uani 1 1 d .
H45 H 0.9923 0.1165 0.5650 0.080 Uiso 1 1 calc R
C46 C 0.9445(3) 0.12475(11) 0.4186(2) 0.0879(9) Uani 1 1 d .
H46 H 0.9393 0.1583 0.4206 0.106 Uiso 1 1 calc R
C47 C 0.9181(3) 0.10107(12) 0.3259(2) 0.0990(11) Uani 1 1 d .
H47 H 0.8940 0.1188 0.2662 0.119 Uiso 1 1 calc R
C48 C 0.9273(3) 0.05304(11) 0.3224(2) 0.0834(9) Uani 1 1 d .
H48 H 0.9090 0.0376 0.2598 0.100 Uiso 1 1 calc R
C49 C 0.96399(18) 0.02535(9) 0.41064(17) 0.0531(6) Uani 1 1 d .
C50 C 0.98809(18) 0.04968(9) 0.50361(18) 0.0505(6) Uani 1 1 d .
C51 C 1.02340(18) 0.02363(9) 0.59043(17) 0.0533(6) Uani 1 1 d .
H51 H 1.0394 0.0397 0.6523 0.064 Uiso 1 1 calc R

loop_
_atom_site_aniso_label
_atom_site_aniso_U_11
_atom_site_aniso_U_22
_atom_site_aniso_U_33
_atom_site_aniso_U_23
_atom_site_aniso_U_13
_atom_site_aniso_U_12
Co1 0.02704(13) 0.02966(14) 0.02805(15) -0.00077(11) 0.00692(11) 0.00040(11)
C1 0.0240(10) 0.0402(11) 0.0309(11) 0.0003(9) 0.0086(9) 0.0020(8)
C2 0.0277(10) 0.0377(11) 0.0313(12) 0.0054(9) 0.0052(9) -0.0030(9)
C3 0.0356(11) 0.0299(11) 0.0304(11) -0.0014(9) 0.0018(9) -0.0007(9)
C4 0.0315(10) 0.0364(11) 0.0310(11) -0.0030(9) 0.0106(9) 0.0049(9)
C5 0.0384(12) 0.0582(15) 0.0448(14) 0.0144(11) 0.0060(10) -0.0115(10)
C6 0.0372(13) 0.0684(17) 0.0587(16) 0.0310(13) -0.0024(12) -0.0164(12)
C7 0.0354(12) 0.0452(13) 0.0793(18) 0.0242(13) -0.0064(12) -0.0075(10)
C8 0.0319(11) 0.0384(12) 0.0629(16) 0.0072(11) 0.0017(10) -0.0025(9)
C9 0.0266(10) 0.0381(11) 0.0352(12) -0.0017(9) 0.0053(9) 0.0017(8)
C10 0.0314(10) 0.0454(12) 0.0342(12) -0.0001(9) 0.0110(9) -0.0042(9)
C11 0.0238(9) 0.0357(11) 0.0265(11) 0.0005(8) 0.0021(8) -0.0012(8)
C12 0.0259(10) 0.0374(11) 0.0261(11) -0.0018(8) 0.0048(8) -0.0028(8)
C13 0.0277(10) 0.0457(12) 0.0348(12) 0.0057(9) 0.0012(9) -0.0093(9)
C14 0.0263(10) 0.0378(11) 0.0396(12) 0.0044(9) -0.0024(9) -0.0053(8)
C15 0.0339(11) 0.0263(10) 0.0404(12) -0.0047(9) 0.0086(9) 0.0026(8)
C16 0.0298(10) 0.0425(12) 0.0320(12) -0.0087(9) 0.0080(9) 0.0027(9)
C17 0.0303(10) 0.0420(12) 0.0269(11) 0.0028(9) 0.0063(9) -0.0022(9)
C18 0.0334(11) 0.0277(10) 0.0298(11) 0.0018(8) 0.0059(8) 0.0006(8)
C19 0.0342(10) 0.0310(10) 0.0289(11) -0.0015(8) 0.0070(9) 0.0044(8)
C20 0.0281(10) 0.0419(12) 0.0414(13) -0.0032(9) 0.0103(9) 0.0036(9)
C21 0.0339(11) 0.0399(12) 0.0485(13) -0.0044(10) 0.0153(10) -0.0069(9)
C22 0.0383(11) 0.0274(10) 0.0459(13) -0.0043(9) 0.0127(10) -0.0034(9)
C23 0.0339(10) 0.0230(9) 0.0382(12) -0.0046(8) 0.0086(9) 0.0008(8)
C24 0.0332(10) 0.0253(9) 0.0254(10) -0.0009(8) 0.0067(8) 0.0025(8)
C25 0.0294(10) 0.0303(10) 0.0260(11) -0.0053(8) 0.0042(8) 0.0006(8)
C26 0.0314(10) 0.0284(9) 0.0210(10) 0.0004(7) 0.0040(8) -0.0006(8)
C27 0.0313(10) 0.0300(10) 0.0205(10) -0.0034(8) 0.0049(8) 0.0008(8)
C28 0.0317(10) 0.0292(10) 0.0270(11) -0.0049(8) 0.0064(8) -0.0009(8)
K1 0.0364(2) 0.0360(2) 0.0291(2) -0.00080(18) 0.00561(19) -0.00017(18)
C29 0.0690(17) 0.0677(16) 0.0386(15) 0.0046(12) -0.0030(12) 0.0044(13)
O1 0.0490(9) 0.0534(9) 0.0348(9) 0.0012(7) 0.0012(7) 0.0087(7)
C30 0.0456(13) 0.0452(13) 0.0489(15) 0.0106(11) 0.0094(11) 0.0088(10)
C31 0.0462(12) 0.0323(11) 0.0492(14) 0.0046(10) 0.0143(11) 0.0053(9)
O2 0.0451(8) 0.0314(7) 0.0341(8) 0.0018(6) 0.0080(6) 0.0020(6)
C32 0.0402(12) 0.0455(12) 0.0360(13) -0.0045(10) 0.0121(10) -0.0002(9)
C33 0.0388(12) 0.0517(13) 0.0363(12) 0.0058(10) 0.0133(10) 0.0020(10)
O3 0.0392(8) 0.0422(8) 0.0378(8) 0.0104(6) 0.0130(6) 0.0063(6)
C34 0.0459(12) 0.0415(12) 0.0392(13) 0.0119(10) 0.0101(10) 0.0050(9)
C35 0.0427(12) 0.0448(12) 0.0367(13) 0.0102(10) 0.0039(10) 0.0051(9)
O4 0.0353(8) 0.0520(9) 0.0388(9) 0.0029(7) 0.0078(6) 0.0040(6)
C36 0.0441(13) 0.0660(16) 0.0539(15) 0.0065(12) 0.0164(11) 0.0058(11)
C37 0.0490(13) 0.0582(14) 0.0467(15) -0.0086(11) 0.0130(11) -0.0123(11)
O5 0.0384(8) 0.0484(9) 0.0410(9) -0.0071(7) 0.0100(7) -0.0072(6)
C38 0.0412(12) 0.0387(12) 0.0521(15) -0.0006(10) 0.0137(11) -0.0056(9)
C39 0.0578(14) 0.0517(14) 0.0485(15) 0.0075(11) 0.0196(12) -0.0068(11)
O6 0.0615(10) 0.0487(9) 0.0303(8) -0.0031(7) 0.0142(7) -0.0090(7)
C40 0.0754(17) 0.0711(17) 0.0327(14) -0.0038(12) 0.0204(12) -0.0142(13)
C41 0.0815(18) 0.0647(16) 0.0335(14) -0.0146(11) 0.0196(13) -0.0027(13)
O7 0.0686(10) 0.0417(9) 0.0378(9) -0.0053(7) 0.0141(8) -0.0058(7)
C42 0.105(2) 0.0403(13) 0.0375(14) -0.0044(11) 0.0223(14) -0.0046(13)
C43 0.0768(18) 0.0478(14) 0.0471(16) -0.0007(11) 0.0010(13) -0.0198(12)
O8 0.0486(9) 0.0572(9) 0.0509(11) -0.0098(8) 0.0103(8) -0.0104(7)
C44 0.0590(18) 0.094(2) 0.121(3) -0.026(2) 0.0358(18) -0.0209(16)
C45 0.0681(17) 0.0753(19) 0.0578(18) -0.0120(15) 0.0184(14) -0.0012(14)
C46 0.116(3) 0.080(2) 0.069(2) 0.0041(18) 0.0252(19) 0.0110(18)
C47 0.150(3) 0.088(2) 0.057(2) 0.0054(17) 0.024(2) 0.023(2)
C48 0.116(3) 0.085(2) 0.0468(18) -0.0044(15) 0.0182(16) 0.0179(18)
C49 0.0478(14) 0.0716(17) 0.0403(14) -0.0042(12) 0.0126(11) 0.0011(12)
C50 0.0415(13) 0.0627(16) 0.0493(16) -0.0100(12) 0.0160(11) -0.0025(11)
C51 0.0494(14) 0.0732(18) 0.0371(14) -0.0159(12) 0.0115(11) -0.0011(12)

loop_
_atom_type_symbol
_atom_type_description
_atom_type_scat_dispersion_real
_atom_type_scat_dispersion_imag
_atom_type_scat_source
C C 0.0033 0.0016 'International Tables Vol C Tables 4.2.6.8 and 6.1.1.4'
H H 0.0000 0.0000 'International Tables Vol C Tables 4.2.6.8 and 6.1.1.4'
O O 0.0106 0.0060 'International Tables Vol C Tables 4.2.6.8 and 6.1.1.4'
K K 0.2009 0.2494 'International Tables Vol C Tables 4.2.6.8 and 6.1.1.4'
Co Co 0.3494 0.9721 'International Tables Vol C Tables 4.2.6.8 and 6.1.1.4'

loop_
_geom_angle_atom_site_label_1
_geom_angle_atom_site_label_2
_geom_angle_atom_site_label_3
_geom_angle
_geom_angle_site_symmetry_1
_geom_angle_site_symmetry_3
C16 Co1 C3 161.90(8) . .
C16 Co1 C17 41.67(8) . .
C3 Co1 C17 127.59(8) . .
C16 Co1 C2 123.84(8) . .
C3 Co1 C2 41.46(7) . .
C17 Co1 C2 116.11(8) . .
C16 Co1 C1 102.35(8) . .
C3 Co1 C1 71.78(8) . .
C17 Co1 C1 125.21(7) . .
C2 Co1 C1 40.22(7) . .
C16 Co1 C15 41.03(7) . .
C3 Co1 C15 156.80(8) . .
C17 Co1 C15 72.36(8) . .
C2 Co1 C15 147.46(8) . .
C1 Co1 C15 108.08(7) . .
C16 Co1 C4 157.06(8) . .
C3 Co1 C4 40.37(7) . .
C17 Co1 C4 152.19(8) . .
C2 Co1 C4 71.76(7) . .
C1 Co1 C4 78.92(7) . .
C15 Co1 C4 116.43(7) . .
C16 Co1 C18 71.46(8) . .
C3 Co1 C18 108.83(8) . .
C17 Co1 C18 39.97(7) . .
C2 Co1 C18 129.34(8) . .
C1 Co1 C18 162.39(7) . .
C15 Co1 C18 78.47(8) . .
C4 Co1 C18 113.39(7) . .
C2 C1 C11 121.69(17) . .
C2 C1 Co1 66.36(10) . .
C11 C1 Co1 100.39(11) . .
C2 C1 H1 118.3(11) . .
C11 C1 H1 115.8(11) . .
Co1 C1 H1 123.2(11) . .
C3 C2 C1 115.76(17) . .
C3 C2 Co1 68.25(11) . .
C1 C2 Co1 73.41(11) . .
C3 C2 H2 120.6(11) . .
C1 C2 H2 123.5(11) . .
Co1 C2 H2 124.9(11) . .
C2 C3 C4 117.58(17) . .
C2 C3 Co1 70.29(11) . .
C4 C3 Co1 75.38(11) . .
C2 C3 H3 120.4(10) . .
C4 C3 H3 121.9(10) . .
Co1 C3 H3 122.4(10) . .
C3 C4 C12 119.94(16) . .
C3 C4 Co1 64.25(10) . .
C12 C4 Co1 101.17(12) . .
C3 C4 H4 116.6(11) . .
C12 C4 H4 119.4(11) . .
Co1 C4 H4 122.1(11) . .
C6 C5 C13 121.1(2) . .
C6 C5 H5 119.5 . .
C13 C5 H5 119.5 . .
C5 C6 C7 120.6(2) . .
C5 C6 H6 119.7 . .
C7 C6 H6 119.7 . .
C8 C7 C6 119.6(2) . .
C8 C7 H7 120.2 . .
C6 C7 H7 120.2 . .
C7 C8 C14 121.8(2) . .
C7 C8 H8 119.1 . .
C14 C8 H8 119.1 . .
C11 C9 C14 121.95(17) . .
C11 C9 H9 119.0 . .
C14 C9 H9 119.0 . .
C12 C10 C13 122.36(17) . .
C12 C10 H10 118.8 . .
C13 C10 H10 118.8 . .
C9 C11 C12 119.59(16) . .
C9 C11 C1 125.45(17) . .
C12 C11 C1 114.86(16) . .
C10 C12 C11 118.74(17) . .
C10 C12 C4 126.10(17) . .
C11 C12 C4 115.12(15) . .
C5 C13 C10 122.76(19) . .
C5 C13 C14 118.67(19) . .
C10 C13 C14 118.57(17) . .
C8 C14 C9 123.54(19) . .
C8 C14 C13 118.11(18) . .
C9 C14 C13 118.31(17) . .
C16 C15 C25 120.86(17) . .
C16 C15 Co1 64.33(10) . .
C25 C15 Co1 102.13(12) . .
C16 C15 H15 119.8(10) . .
C25 C15 H15 115.5(11) . .
Co1 C15 H15 122.0(11) . .
C17 C16 C15 117.04(17) . .
C17 C16 Co1 70.59(11) . .
C15 C16 Co1 74.63(11) . .
C17 C16 H16 122.9(11) . .
C15 C16 H16 119.9(11) . .
Co1 C16 H16 121.2(11) . .
C16 C17 C18 116.02(17) . .
C16 C17 Co1 67.75(11) . .
C18 C17 Co1 75.44(11) . .
C16 C17 H17 121.3(11) . .
C18 C17 H17 122.6(11) . .
Co1 C17 H17 122.9(11) . .
C17 C18 C26 120.48(17) . .
C17 C18 Co1 64.59(10) . .
C26 C18 Co1 101.21(12) . .
C17 C18 H18 119.3(10) . .
C26 C18 H18 116.3(11) . .
Co1 C18 H18 122.8(11) . .
C20 C19 C27 121.21(17) . .
C20 C19 H19 119.4 . .
C27 C19 H19 119.4 . .
C19 C20 C21 120.28(17) . .
C19 C20 H20 119.9 . .
C21 C20 H20 119.9 . .
C22 C21 C20 120.40(17) . .
C22 C21 H21 119.8 . .
C20 C21 H21 119.8 . .
C21 C22 C28 120.72(17) . .
C21 C22 H22 119.6 . .
C28 C22 H22 119.6 . .
C25 C23 C28 122.12(16) . .
C25 C23 H23 118.9 . .
C28 C23 H23 118.9 . .
C26 C24 C27 121.55(16) . .
C26 C24 H24 119.2 . .
C27 C24 H24 119.2 . .
C23 C25 C15 125.53(16) . .
C23 C25 C26 118.95(15) . .
C15 C25 C26 115.47(15) . .
C24 C26 C25 119.76(15) . .
C24 C26 C18 125.14(16) . .
C25 C26 C18 115.02(15) . .
C19 C27 C24 122.93(16) . .
C19 C27 C28 118.44(16) . .
C24 C27 C28 118.63(15) . .
C22 C28 C23 122.11(16) . .
C22 C28 C27 118.92(16) . .
C23 C28 C27 118.95(15) . .
O4 K1 O1 173.31(4) . .
O4 K1 O7 98.43(4) . .
O1 K1 O7 85.07(4) . .
O4 K1 O8 94.98(4) . .
O1 K1 O8 91.70(5) . .
O7 K1 O8 60.57(4) . .
O4 K1 O5 86.37(4) . .
O1 K1 O5 86.95(4) . .
O7 K1 O5 119.18(4) . .
O8 K1 O5 178.65(5) . .
O4 K1 O3 60.30(4) . .
O1 K1 O3 118.81(4) . .
O7 K1 O3 148.05(4) . .
O8 K1 O3 95.59(4) . .
O5 K1 O3 85.14(4) . .
O4 K1 O6 86.41(4) . .
O1 K1 O6 90.44(4) . .
O7 K1 O6 60.21(4) . .
O8 K1 O6 120.28(4) . .
O5 K1 O6 59.68(4) . .
O3 K1 O6 133.64(4) . .
O4 K1 O2 119.12(4) . .
O1 K1 O2 60.37(4) . .
O7 K1 O2 135.38(4) . .
O8 K1 O2 91.10(4) . .
O5 K1 O2 88.31(4) . .
O3 K1 O2 58.82(4) . .
O6 K1 O2 138.76(4) . .
O4 K1 C31 134.11(5) . .
O1 K1 C31 42.91(4) . .
O7 K1 C31 127.43(5) . .
O8 K1 C31 105.50(5) . .
O5 K1 C31 73.54(4) . .
O3 K1 C31 76.92(4) . .
O6 K1 C31 115.46(4) . .
O2 K1 C31 23.78(4) . .
O1 C29 H29A 109.5 . .
O1 C29 H29B 109.5 . .
H29A C29 H29B 109.5 . .
O1 C29 H29C 109.5 . .
H29A C29 H29C 109.5 . .
H29B C29 H29C 109.5 . .
C30 O1 C29 112.27(17) . .
C30 O1 K1 118.24(11) . .
C29 O1 K1 119.65(12) . .
O1 C30 C31 109.50(16) . .
O1 C30 H30A 109.8 . .
C31 C30 H30A 109.8 . .
O1 C30 H30B 109.8 . .
C31 C30 H30B 109.8 . .
H30A C30 H30B 108.2 . .
O2 C31 C30 109.09(16) . .
O2 C31 K1 54.05(8) . .
C30 C31 K1 84.94(11) . .
O2 C31 H31A 109.9 . .
C30 C31 H31A 109.9 . .
K1 C31 H31A 74.4 . .
O2 C31 H31B 109.9 . .
C30 C31 H31B 109.9 . .
K1 C31 H31B 162.1 . .
H31A C31 H31B 108.3 . .
C32 O2 C31 112.89(14) . .
C32 O2 K1 115.52(10) . .
C31 O2 K1 102.17(10) . .
O2 C32 C33 108.82(15) . .
O2 C32 H32A 109.9 . .
C33 C32 H32A 109.9 . .
O2 C32 H32B 109.9 . .
C33 C32 H32B 109.9 . .
H32A C32 H32B 108.3 . .
O3 C33 C32 107.41(15) . .
O3 C33 H33A 110.2 . .
C32 C33 H33A 110.2 . .
O3 C33 H33B 110.2 . .
C32 C33 H33B 110.2 . .
H33A C33 H33B 108.5 . .
C33 O3 C34 113.33(14) . .
C33 O3 K1 114.80(11) . .
C34 O3 K1 108.77(11) . .
O3 C34 C35 108.17(15) . .
O3 C34 H34A 110.1 . .
C35 C34 H34A 110.1 . .
O3 C34 H34B 110.1 . .
C35 C34 H34B 110.1 . .
H34A C34 H34B 108.4 . .
O4 C35 C34 109.03(16) . .
O4 C35 H35A 109.9 . .
C34 C35 H35A 109.9 . .
O4 C35 H35B 109.9 . .
C34 C35 H35B 109.9 . .
H35A C35 H35B 108.3 . .
C35 O4 C36 111.32(15) . .
C35 O4 K1 118.80(10) . .
C36 O4 K1 120.09(12) . .
O4 C36 H36A 109.5 . .
O4 C36 H36B 109.5 . .
H36A C36 H36B 109.5 . .
O4 C36 H36C 109.5 . .
H36A C36 H36C 109.5 . .
H36B C36 H36C 109.5 . .
O5 C37 H37A 109.5 . .
O5 C37 H37B 109.5 . .
H37A C37 H37B 109.5 . .
O5 C37 H37C 109.5 . .
H37A C37 H37C 109.5 . .
H37B C37 H37C 109.5 . .
C37 O5 C38 111.64(15) . .
C37 O5 K1 115.48(11) . .
C38 O5 K1 116.85(11) . .
O5 C38 C39 108.48(16) . .
O5 C38 H38A 110.0 . .
C39 C38 H38A 110.0 . .
O5 C38 H38B 110.0 . .
C39 C38 H38B 110.0 . .
H38A C38 H38B 108.4 . .
O6 C39 C38 108.53(17) . .
O6 C39 H39A 110.0 . .
C38 C39 H39A 110.0 . .
O6 C39 H39B 110.0 . .
C38 C39 H39B 110.0 . .
H39A C39 H39B 108.4 . .
C39 O6 C40 112.79(16) . .
C39 O6 K1 112.62(11) . .
C40 O6 K1 113.38(12) . .
O6 C40 C41 107.71(17) . .
O6 C40 H40A 110.2 . .
C41 C40 H40A 110.2 . .
O6 C40 H40B 110.2 . .
C41 C40 H40B 110.2 . .
H40A C40 H40B 108.5 . .
O7 C41 C40 108.35(18) . .
O7 C41 H41A 110.0 . .
C40 C41 H41A 110.0 . .
O7 C41 H41B 110.0 . .
C40 C41 H41B 110.0 . .
H41A C41 H41B 108.4 . .
C42 O7 C41 112.74(16) . .
C42 O7 K1 113.98(12) . .
C41 O7 K1 115.73(12) . .
O7 C42 C43 109.27(19) . .
O7 C42 H42A 109.8 . .
C43 C42 H42A 109.8 . .
O7 C42 H42B 109.8 . .
C43 C42 H42B 109.8 . .
H42A C42 H42B 108.3 . .
O8 C43 C42 109.60(19) . .
O8 C43 H43A 109.8 . .
C42 C43 H43A 109.8 . .
O8 C43 H43B 109.8 . .
C42 C43 H43B 109.8 . .
H43A C43 H43B 108.2 . .
C43 O8 C44 111.18(19) . .
C43 O8 K1 115.45(12) . .
C44 O8 K1 117.67(14) . .
O8 C44 H44A 109.5 . .
O8 C44 H44B 109.5 . .
H44A C44 H44B 109.5 . .
O8 C44 H44C 109.5 . .
H44A C44 H44C 109.5 . .
H44B C44 H44C 109.5 . .
C46 C45 C50 121.4(3) . .
C46 C45 H45 119.3 . .
C50 C45 H45 119.3 . .
C45 C46 C47 120.5(3) . .
C45 C46 H46 119.7 . .
C47 C46 H46 119.7 . .
C48 C47 C46 120.0(3) . .
C48 C47 H47 120.0 . .
C46 C47 H47 120.0 . .
C47 C48 C49 121.5(3) . .
C47 C48 H48 119.2 . .
C49 C48 H48 119.2 . .
C51 C49 C48 122.9(2) 3_756 .
C51 C49 C50 119.3(2) 3_756 .
C48 C49 C50 117.8(2) . .
C51 C50 C45 122.3(2) . .
C51 C50 C49 118.9(2) . .
C45 C50 C49 118.7(2) . .
C50 C51 C49 121.8(2) . 3_756
C50 C51 H51 119.1 . .
C49 C51 H51 119.1 3_756 .

loop_
_geom_bond_atom_site_label_1
_geom_bond_atom_site_label_2
_geom_bond_distance
_geom_bond_site_symmetry_2
Co1 C16 1.9692(19) .
Co1 C3 1.9823(19) .
Co1 C17 2.0067(19) .
Co1 C2 2.0093(19) .
Co1 C1 2.1020(18) .
Co1 C15 2.1067(19) .
Co1 C4 2.1297(19) .
Co1 C18 2.1504(19) .
C1 C2 1.416(3) .
C1 C11 1.460(2) .
C1 H1 0.940(18) .
C2 C3 1.413(3) .
C2 H2 0.938(18) .
C3 C4 1.426(3) .
C3 H3 0.998(18) .
C4 C12 1.459(3) .
C4 H4 0.943(17) .
C5 C6 1.378(3) .
C5 C13 1.412(3) .
C5 H5 0.9500 .
C6 C7 1.393(3) .
C6 H6 0.9500 .
C7 C8 1.376(3) .
C7 H7 0.9500 .
C8 C14 1.415(3) .
C8 H8 0.9500 .
C9 C11 1.371(2) .
C9 C14 1.428(3) .
C9 H9 0.9500 .
C10 C12 1.368(2) .
C10 C13 1.429(3) .
C10 H10 0.9500 .
C11 C12 1.454(2) .
C13 C14 1.429(3) .
C15 C16 1.434(3) .
C15 C25 1.448(2) .
C15 H15 0.928(18) .
C16 C17 1.414(3) .
C16 H16 0.968(18) .
C17 C18 1.427(3) .
C17 H17 0.966(18) .
C18 C26 1.468(2) .
C18 H18 0.958(18) .
C19 C20 1.375(2) .
C19 C27 1.419(2) .
C19 H19 0.9500 .
C20 C21 1.400(3) .
C20 H20 0.9500 .
C21 C22 1.377(3) .
C21 H21 0.9500 .
C22 C28 1.422(2) .
C22 H22 0.9500 .
C23 C25 1.375(2) .
C23 C28 1.422(2) .
C23 H23 0.9500 .
C24 C26 1.380(2) .
C24 C27 1.426(2) .
C24 H24 0.9500 .
C25 C26 1.449(2) .
C27 C28 1.427(2) .
K1 O4 2.7566(14) .
K1 O1 2.7713(14) .
K1 O7 2.7761(14) .
K1 O8 2.8082(15) .
K1 O5 2.8118(14) .
K1 O3 2.8440(14) .
K1 O6 2.8463(14) .
K1 O2 2.8797(13) .
K1 C31 3.477(2) .
C29 O1 1.429(2) .
C29 H29A 0.9800 .
C29 H29B 0.9800 .
C29 H29C 0.9800 .
O1 C30 1.418(2) .
C30 C31 1.494(3) .
C30 H30A 0.9900 .
C30 H30B 0.9900 .
C31 O2 1.434(2) .
C31 H31A 0.9900 .
C31 H31B 0.9900 .
O2 C32 1.431(2) .
C32 C33 1.497(3) .
C32 H32A 0.9900 .
C32 H32B 0.9900 .
C33 O3 1.428(2) .
C33 H33A 0.9900 .
C33 H33B 0.9900 .
O3 C34 1.432(2) .
C34 C35 1.501(3) .
C34 H34A 0.9900 .
C34 H34B 0.9900 .
C35 O4 1.426(2) .
C35 H35A 0.9900 .
C35 H35B 0.9900 .
O4 C36 1.427(2) .
C36 H36A 0.9800 .
C36 H36B 0.9800 .
C36 H36C 0.9800 .
C37 O5 1.424(2) .
C37 H37A 0.9800 .
C37 H37B 0.9800 .
C37 H37C 0.9800 .
O5 C38 1.425(2) .
C38 C39 1.496(3) .
C38 H38A 0.9900 .
C38 H38B 0.9900 .
C39 O6 1.426(2) .
C39 H39A 0.9900 .
C39 H39B 0.9900 .
O6 C40 1.431(2) .
C40 C41 1.505(3) .
C40 H40A 0.9900 .
C40 H40B 0.9900 .
C41 O7 1.428(3) .
C41 H41A 0.9900 .
C41 H41B 0.9900 .
O7 C42 1.426(2) .
C42 C43 1.491(3) .
C42 H42A 0.9900 .
C42 H42B 0.9900 .
C43 O8 1.416(2) .
C43 H43A 0.9900 .
C43 H43B 0.9900 .
O8 C44 1.426(3) .
C44 H44A 0.9800 .
C44 H44B 0.9800 .
C44 H44C 0.9800 .
C45 C46 1.344(4) .
C45 C50 1.427(3) .
C45 H45 0.9500 .
C46 C47 1.418(4) .
C46 H46 0.9500 .
C47 C48 1.361(4) .
C47 H47 0.9500 .
C48 C49 1.429(3) .
C48 H48 0.9500 .
C49 C51 1.390(3) 3_756
C49 C50 1.431(3) .
C50 C51 1.387(3) .
C51 C49 1.390(3) 3_756
C51 H51 0.9500 .

loop_
_geom_torsion_atom_site_label_1
_geom_torsion_atom_site_label_2
_geom_torsion_atom_site_label_3
_geom_torsion_atom_site_label_4
_geom_torsion
_geom_torsion_site_symmetry_1
_geom_torsion_site_symmetry_4
C16 Co1 C1 C2 -128.60(12) . .
C3 Co1 C1 C2 33.63(11) . .
C17 Co1 C1 C2 -89.99(13) . .
C15 Co1 C1 C2 -170.80(11) . .
C4 Co1 C1 C2 74.79(11) . .
C18 Co1 C1 C2 -61.3(3) . .
C16 Co1 C1 C11 111.21(12) . .
C3 Co1 C1 C11 -86.55(13) . .
C17 Co1 C1 C11 149.82(11) . .
C2 Co1 C1 C11 -120.18(17) . .
C15 Co1 C1 C11 69.02(13) . .
C4 Co1 C1 C11 -45.39(12) . .
C18 Co1 C1 C11 178.5(2) . .
C11 C1 C2 C3 32.7(3) . .
Co1 C1 C2 C3 -55.03(15) . .
C11 C1 C2 Co1 87.77(16) . .
C16 Co1 C2 C3 -165.82(11) . .
C17 Co1 C2 C3 -118.12(12) . .
C1 Co1 C2 C3 127.38(16) . .
C15 Co1 C2 C3 143.79(14) . .
C4 Co1 C2 C3 33.00(11) . .
C18 Co1 C2 C3 -72.69(13) . .
C16 Co1 C2 C1 66.80(14) . .
C3 Co1 C2 C1 -127.38(16) . .
C17 Co1 C2 C1 114.50(12) . .
C15 Co1 C2 C1 16.41(19) . .
C4 Co1 C2 C1 -94.38(12) . .
C18 Co1 C2 C1 159.93(11) . .
C1 C2 C3 C4 -3.0(3) . .
Co1 C2 C3 C4 -60.69(15) . .
C1 C2 C3 Co1 57.73(15) . .
C16 Co1 C3 C2 40.9(3) . .
C17 Co1 C3 C2 88.14(13) . .
C1 Co1 C3 C2 -32.70(11) . .
C15 Co1 C3 C2 -126.24(19) . .
C4 Co1 C3 C2 -126.99(16) . .
C18 Co1 C3 C2 128.73(11) . .
C16 Co1 C3 C4 167.9(2) . .
C17 Co1 C3 C4 -144.87(11) . .
C2 Co1 C3 C4 126.99(16) . .
C1 Co1 C3 C4 94.29(12) . .
C15 Co1 C3 C4 0.8(2) . .
C18 Co1 C3 C4 -104.28(11) . .
C2 C3 C4 C12 -30.3(3) . .
Co1 C3 C4 C12 -88.30(16) . .
C2 C3 C4 Co1 58.03(15) . .
C16 Co1 C4 C3 -170.39(18) . .
C17 Co1 C4 C3 77.80(19) . .
C2 Co1 C4 C3 -33.84(11) . .
C1 Co1 C4 C3 -74.84(12) . .
C15 Co1 C4 C3 -179.67(11) . .
C18 Co1 C4 C3 91.95(12) . .
C16 Co1 C4 C12 -52.4(2) . .
C3 Co1 C4 C12 118.01(17) . .
C17 Co1 C4 C12 -164.20(14) . .
C2 Co1 C4 C12 84.17(12) . .
C1 Co1 C4 C12 43.17(12) . .
C15 Co1 C4 C12 -61.66(13) . .
C18 Co1 C4 C12 -150.05(11) . .
C13 C5 C6 C7 0.8(3) . .
C5 C6 C7 C8 -2.6(3) . .
C6 C7 C8 C14 0.9(3) . .
C14 C9 C11 C12 3.7(3) . .
C14 C9 C11 C1 179.71(17) . .
C2 C1 C11 C9 155.71(19) . .
Co1 C1 C11 C9 -135.76(17) . .
C2 C1 C11 C12 -28.1(2) . .
Co1 C1 C11 C12 40.42(17) . .
C13 C10 C12 C11 3.0(3) . .
C13 C10 C12 C4 -174.62(18) . .
C9 C11 C12 C10 -6.6(3) . .
C1 C11 C12 C10 176.97(17) . .
C9 C11 C12 C4 171.28(17) . .
C1 C11 C12 C4 -5.1(2) . .
C3 C4 C12 C10 -148.33(19) . .
Co1 C4 C12 C10 145.09(17) . .
C3 C4 C12 C11 34.0(2) . .
Co1 C4 C12 C11 -32.62(17) . .
C6 C5 C13 C10 -177.81(19) . .
C6 C5 C13 C14 2.7(3) . .
C12 C10 C13 C5 -176.06(18) . .
C12 C10 C13 C14 3.4(3) . .
C7 C8 C14 C9 -174.79(19) . .
C7 C8 C14 C13 2.6(3) . .
C11 C9 C14 C8 -179.81(18) . .
C11 C9 C14 C13 2.8(3) . .
C5 C13 C14 C8 -4.3(3) . .
C10 C13 C14 C8 176.15(17) . .
C5 C13 C14 C9 173.22(17) . .
C10 C13 C14 C9 -6.3(3) . .
C3 Co1 C15 C16 173.96(18) . .
C17 Co1 C15 C16 -34.04(11) . .
C2 Co1 C15 C16 77.07(18) . .
C1 Co1 C15 C16 88.14(12) . .
C4 Co1 C15 C16 174.51(11) . .
C18 Co1 C15 C16 -74.94(12) . .
C16 Co1 C15 C25 118.61(18) . .
C3 Co1 C15 C25 -67.4(2) . .
C17 Co1 C15 C25 84.57(13) . .
C2 Co1 C15 C25 -164.32(13) . .
C1 Co1 C15 C25 -153.26(12) . .
C4 Co1 C15 C25 -66.89(14) . .
C18 Co1 C15 C25 43.67(12) . .
C25 C15 C16 C17 -30.9(3) . .
Co1 C15 C16 C17 58.18(15) . .
C25 C15 C16 Co1 -89.11(17) . .
C3 Co1 C16 C17 61.0(3) . .
C2 Co1 C16 C17 92.50(13) . .
C1 Co1 C16 C17 129.92(11) . .
C15 Co1 C16 C17 -126.64(16) . .
C4 Co1 C16 C17 -139.35(18) . .
C18 Co1 C16 C17 -32.96(11) . .
C3 Co1 C16 C15 -172.3(2) . .
C17 Co1 C16 C15 126.64(16) . .
C2 Co1 C16 C15 -140.86(11) . .
C1 Co1 C16 C15 -103.44(11) . .
C4 Co1 C16 C15 -12.7(2) . .
C18 Co1 C16 C15 93.68(12) . .
C15 C16 C17 C18 -0.4(3) . .
Co1 C16 C17 C18 59.87(15) . .
C15 C16 C17 Co1 -60.31(16) . .
C3 Co1 C17 C16 -159.94(11) . .
C2 Co1 C17 C16 -112.47(12) . .
C1 Co1 C17 C16 -66.48(13) . .
C15 Co1 C17 C16 33.56(11) . .
C4 Co1 C17 C16 147.03(15) . .
C18 Co1 C17 C16 126.59(16) . .
C16 Co1 C17 C18 -126.59(16) . .
C3 Co1 C17 C18 73.47(14) . .
C2 Co1 C17 C18 120.95(11) . .
C1 Co1 C17 C18 166.93(10) . .
C15 Co1 C17 C18 -93.03(12) . .
C4 Co1 C17 C18 20.4(2) . .
C16 C17 C18 C26 32.5(3) . .
Co1 C17 C18 C26 88.28(16) . .
C16 C17 C18 Co1 -55.79(15) . .
C16 Co1 C18 C17 34.27(11) . .
C3 Co1 C18 C17 -126.62(12) . .
C2 Co1 C18 C17 -84.72(14) . .
C1 Co1 C18 C17 -37.6(3) . .
C15 Co1 C18 C17 76.23(12) . .
C4 Co1 C18 C17 -169.77(11) . .
C16 Co1 C18 C26 -84.32(12) . .
C3 Co1 C18 C26 114.80(12) . .
C17 Co1 C18 C26 -118.58(17) . .
C2 Co1 C18 C26 156.70(11) . .
C1 Co1 C18 C26 -156.2(2) . .
C15 Co1 C18 C26 -42.35(12) . .
C4 Co1 C18 C26 71.65(13) . .
C27 C19 C20 C21 -0.7(3) . .
C19 C20 C21 C22 1.1(3) . .
C20 C21 C22 C28 -0.1(3) . .
C28 C23 C25 C15 -177.63(17) . .
C28 C23 C25 C26 -0.4(3) . .
C16 C15 C25 C23 -153.21(19) . .
Co1 C15 C25 C23 139.60(17) . .
C16 C15 C25 C26 29.5(2) . .
Co1 C15 C25 C26 -37.67(18) . .
C27 C24 C26 C25 -0.5(3) . .
C27 C24 C26 C18 175.98(16) . .
C23 C25 C26 C24 1.3(3) . .
C15 C25 C26 C24 178.76(16) . .
C23 C25 C26 C18 -175.49(16) . .
C15 C25 C26 C18 2.0(2) . .
C17 C18 C26 C24 150.27(18) . .
Co1 C18 C26 C24 -142.74(16) . .
C17 C18 C26 C25 -33.1(2) . .
Co1 C18 C26 C25 33.84(17) . .
C20 C19 C27 C24 -179.97(17) . .
C20 C19 C27 C28 -0.7(3) . .
C26 C24 C27 C19 178.10(16) . .
C26 C24 C27 C28 -1.2(3) . .
C21 C22 C28 C23 177.65(18) . .
C21 C22 C28 C27 -1.2(3) . .
C25 C23 C28 C22 179.91(18) . .
C25 C23 C28 C27 -1.2(3) . .
C19 C27 C28 C22 1.6(3) . .
C24 C27 C28 C22 -179.07(16) . .
C19 C27 C28 C23 -177.31(16) . .
C24 C27 C28 C23 2.0(3) . .
O4 K1 O1 C30 -80.8(4) . .
O7 K1 O1 C30 157.27(14) . .
O8 K1 O1 C30 97.00(14) . .
O5 K1 O1 C30 -83.08(14) . .
O3 K1 O1 C30 -0.32(15) . .
O6 K1 O1 C30 -142.68(14) . .
O2 K1 O1 C30 6.71(13) . .
C31 K1 O1 C30 -14.14(13) . .
O4 K1 O1 C29 136.0(3) . .
O7 K1 O1 C29 14.09(15) . .
O8 K1 O1 C29 -46.18(15) . .
O5 K1 O1 C29 133.73(15) . .
O3 K1 O1 C29 -143.51(14) . .
O6 K1 O1 C29 74.13(15) . .
O2 K1 O1 C29 -136.47(16) . .
C31 K1 O1 C29 -157.33(17) . .
C29 O1 C30 C31 170.01(17) . .
K1 O1 C30 C31 24.3(2) . .
O1 C30 C31 O2 -66.0(2) . .
O1 C30 C31 K1 -16.83(14) . .
O4 K1 C31 O2 -58.70(13) . .
O1 K1 C31 O2 129.86(13) . .
O7 K1 C31 O2 119.07(10) . .
O8 K1 C31 O2 54.52(11) . .
O5 K1 C31 O2 -126.47(11) . .
O3 K1 C31 O2 -37.73(10) . .
O6 K1 C31 O2 -170.11(10) . .
O4 K1 C31 C30 -176.73(11) . .
O1 K1 C31 C30 11.83(11) . .
O7 K1 C31 C30 1.04(14) . .
O8 K1 C31 C30 -63.50(12) . .
O5 K1 C31 C30 115.50(12) . .
O3 K1 C31 C30 -155.76(12) . .
O6 K1 C31 C30 71.86(12) . .
O2 K1 C31 C30 -118.03(17) . .
C30 C31 O2 C32 -166.78(16) . .
K1 C31 O2 C32 124.71(14) . .
C30 C31 O2 K1 68.51(16) . .
O4 K1 O2 C32 12.44(13) . .
O1 K1 O2 C32 -159.91(12) . .
O7 K1 O2 C32 155.89(11) . .
O8 K1 O2 C32 108.75(12) . .
O5 K1 O2 C32 -72.46(11) . .
O3 K1 O2 C32 12.88(11) . .
O6 K1 O2 C32 -109.35(12) . .
C31 K1 O2 C32 -122.95(17) . .
O4 K1 O2 C31 135.39(11) . .
O1 K1 O2 C31 -36.96(11) . .
O7 K1 O2 C31 -81.16(12) . .
O8 K1 O2 C31 -128.29(11) . .
O5 K1 O2 C31 50.49(11) . .
O3 K1 O2 C31 135.84(12) . .
O6 K1 O2 C31 13.60(13) . .
C31 O2 C32 C33 -162.39(15) . .
K1 O2 C32 C33 -45.31(17) . .
O2 C32 C33 O3 66.3(2) . .
C32 C33 O3 C34 179.16(16) . .
C32 C33 O3 K1 -55.01(17) . .
O4 K1 O3 C33 -157.70(13) . .
O1 K1 O3 C33 29.89(13) . .
O7 K1 O3 C33 -104.25(13) . .
O8 K1 O3 C33 -65.15(12) . .
O5 K1 O3 C33 113.71(12) . .
O6 K1 O3 C33 152.35(11) . .
O2 K1 O3 C33 22.74(11) . .
C31 K1 O3 C33 39.50(12) . .
O4 K1 O3 C34 -29.55(11) . .
O1 K1 O3 C34 158.05(11) . .
O7 K1 O3 C34 23.90(15) . .
O8 K1 O3 C34 63.01(11) . .
O5 K1 O3 C34 -118.13(11) . .
O6 K1 O3 C34 -79.49(12) . .
O2 K1 O3 C34 150.90(12) . .
C31 K1 O3 C34 167.66(12) . .
C33 O3 C34 C35 -170.56(16) . .
K1 O3 C34 C35 60.46(17) . .
O3 C34 C35 O4 -64.7(2) . .
C34 C35 O4 C36 -178.97(16) . .
C34 C35 O4 K1 35.05(19) . .
O1 K1 O4 C35 80.5(4) . .
O7 K1 O4 C35 -158.25(12) . .
O8 K1 O4 C35 -97.31(13) . .
O5 K1 O4 C35 82.77(13) . .
O3 K1 O4 C35 -3.71(12) . .
O6 K1 O4 C35 142.58(13) . .
O2 K1 O4 C35 -3.27(14) . .
C31 K1 O4 C35 19.96(15) . .
O1 K1 O4 C36 -62.5(4) . .
O7 K1 O4 C36 58.79(14) . .
O8 K1 O4 C36 119.73(14) . .
O5 K1 O4 C36 -60.19(14) . .
O3 K1 O4 C36 -146.67(15) . .
O6 K1 O4 C36 -0.38(14) . .
O2 K1 O4 C36 -146.23(13) . .
C31 K1 O4 C36 -123.00(14) . .
O4 K1 O5 C37 -58.88(13) . .
O1 K1 O5 C37 120.86(13) . .
O7 K1 O5 C37 -156.52(12) . .
O8 K1 O5 C37 124.4(18) . .
O3 K1 O5 C37 1.59(13) . .
O6 K1 O5 C37 -146.84(14) . .
O2 K1 O5 C37 60.44(13) . .
C31 K1 O5 C37 79.37(13) . .
O4 K1 O5 C38 75.48(13) . .
O1 K1 O5 C38 -104.79(13) . .
O7 K1 O5 C38 -22.16(14) . .
O8 K1 O5 C38 -101.2(19) . .
O3 K1 O5 C38 135.95(13) . .
O6 K1 O5 C38 -12.49(12) . .
O2 K1 O5 C38 -165.21(13) . .
C31 K1 O5 C38 -146.28(13) . .
C37 O5 C38 C39 -179.66(17) . .
K1 O5 C38 C39 44.33(19) . .
O5 C38 C39 O6 -65.9(2) . .
C38 C39 O6 C40 -175.69(17) . .
C38 C39 O6 K1 54.42(19) . .
O4 K1 O6 C39 -110.34(13) . .
O1 K1 O6 C39 63.75(13) . .
O7 K1 O6 C39 147.82(14) . .
O8 K1 O6 C39 155.99(13) . .
O5 K1 O6 C39 -22.45(12) . .
O3 K1 O6 C39 -68.56(14) . .
O2 K1 O6 C39 21.58(16) . .
C31 K1 O6 C39 27.61(14) . .
O4 K1 O6 C40 120.07(14) . .
O1 K1 O6 C40 -65.84(14) . .
O7 K1 O6 C40 18.23(13) . .
O8 K1 O6 C40 26.40(15) . .
O5 K1 O6 C40 -152.04(15) . .
O3 K1 O6 C40 161.85(13) . .
O2 K1 O6 C40 -108.01(14) . .
C31 K1 O6 C40 -101.98(14) . .
C39 O6 C40 C41 -179.60(19) . .
K1 O6 C40 C41 -50.1(2) . .
O6 C40 C41 O7 66.8(2) . .
C40 C41 O7 C42 176.00(18) . .
C40 C41 O7 K1 -50.3(2) . .
O4 K1 O7 C42 69.80(15) . .
O1 K1 O7 C42 -115.94(15) . .
O8 K1 O7 C42 -21.18(14) . .
O5 K1 O7 C42 160.35(14) . .
O3 K1 O7 C42 24.93(19) . .
O6 K1 O7 C42 150.72(16) . .
O2 K1 O7 C42 -78.47(16) . .
C31 K1 O7 C42 -108.58(15) . .
O4 K1 O7 C41 -63.36(14) . .
O1 K1 O7 C41 110.91(14) . .
O8 K1 O7 C41 -154.34(15) . .
O5 K1 O7 C41 27.19(15) . .
O3 K1 O7 C41 -108.22(15) . .
O6 K1 O7 C41 17.57(13) . .
O2 K1 O7 C41 148.37(13) . .
C31 K1 O7 C41 118.26(14) . .
C41 O7 C42 C43 -173.34(18) . .
K1 O7 C42 C43 52.1(2) . .
O7 C42 C43 O8 -63.7(2) . .
C42 C43 O8 C44 -179.4(2) . .
C42 C43 O8 K1 43.2(2) . .
O4 K1 O8 C43 -109.32(15) . .
O1 K1 O8 C43 70.93(15) . .
O7 K1 O8 C43 -12.44(14) . .
O5 K1 O8 C43 67.4(19) . .
O3 K1 O8 C43 -169.90(14) . .
O6 K1 O8 C43 -20.58(16) . .
O2 K1 O8 C43 131.32(14) . .
C31 K1 O8 C43 112.15(14) . .
O4 K1 O8 C44 116.13(18) . .
O1 K1 O8 C44 -63.61(18) . .
O7 K1 O8 C44 -146.98(19) . .
O5 K1 O8 C44 -67.2(19) . .
O3 K1 O8 C44 55.55(18) . .
O6 K1 O8 C44 -155.12(17) . .
O2 K1 O8 C44 -3.22(18) . .
C31 K1 O8 C44 -22.39(18) . .
C50 C45 C46 C47 1.5(4) . .
C45 C46 C47 C48 -1.2(5) . .
C46 C47 C48 C49 -0.4(5) . .
C47 C48 C49 C51 -178.6(3) . 3_756
C47 C48 C49 C50 1.6(4) . .
C46 C45 C50 C51 178.7(3) . .
C46 C45 C50 C49 -0.2(4) . .
C51 C49 C50 C51 -0.1(3) 3_756 .
C48 C49 C50 C51 179.7(2) . .
C51 C49 C50 C45 178.9(2) 3_756 .
C48 C49 C50 C45 -1.3(3) . .
C45 C50 C51 C49 -178.8(2) . 3_756
C49 C50 C51 C49 0.1(4) . 3_756
